data_7252147
loop_
_publ_author_name
'Veeraraghavulu, Tiruveedi'
'Mukundram, N. S.'
'Yarasi, Soujanya'
'Nechipadappu, Sunil Kumar'
'Balasubramanian, Sridhar'

_publ_section_title
;
 Structural Diversity and Stability of Mycophenolic Acid with Insights
 into Coformer induced Polymorphism and Solid-State Characterization
;
_journal_name_full CrystEngComm
_journal_paper_doi 10.1039/D6CE00311G
_journal_year 2026
_chemical_formula_moiety 'C17 H20 O6'
_chemical_formula_sum 'C17 H20 O6'
_chemical_formula_weight 320.33
_chemical_name_common MPA-FIII
_space_group_crystal_system monoclinic
_space_group_IT_number 14
_space_group_name_Hall '-P 2ybc'
_space_group_name_H-M_alt 'P 1 21/c 1'
_atom_sites_solution_hydrogens mixed
_audit_creation_method SHELXL-2025/1
_audit_update_record
;
2026-04-17 deposited with the CCDC.	2026-06-23 downloaded from the CCDC.
;
_cell_angle_alpha 90
_cell_angle_beta 93.4878(19)
_cell_angle_gamma 90
_cell_formula_units_Z 4
_cell_length_a 8.8960(3)
_cell_length_b 20.8341(8)
_cell_length_c 8.8698(3)
_cell_measurement_reflns_used 5501
_cell_measurement_temperature 294(2)
_cell_measurement_theta_max 24.384
_cell_measurement_theta_min 2.2935
_cell_volume 1640.89(10)
_computing_cell_refinement '<i>SAINT</i> (Bruker, 2016)'
_computing_data_collection '<i>APEX3</i> (Bruker, 2016)'
_computing_data_reduction 'Bruker SAINT'
_computing_molecular_graphics 'Bruker SHELXTL'
_computing_publication_material 'Bruker SHELXTL'
_computing_structure_refinement 'SHELXL-2018/3 (Sheldrick, 2018)'
_computing_structure_solution 'SHELXT 2018/2 (Sheldrick, 2018)'
_diffrn_ambient_temperature 294(2)
_diffrn_measured_fraction_theta_full 0.999
_diffrn_measured_fraction_theta_max 0.997
_diffrn_measurement_device_type 'Bruker D8 QUEST PHOTON-100'
_diffrn_measurement_method '\w and \f'
_diffrn_radiation_type MoK\a
_diffrn_radiation_wavelength 0.71073
_diffrn_reflns_av_R_equivalents 0.0293
_diffrn_reflns_av_unetI/netI 0.0332
_diffrn_reflns_Laue_measured_fraction_full 0.999
_diffrn_reflns_Laue_measured_fraction_max 0.997
_diffrn_reflns_limit_h_max 12
_diffrn_reflns_limit_h_min -12
_diffrn_reflns_limit_k_max 29
_diffrn_reflns_limit_k_min -29
_diffrn_reflns_limit_l_max 12
_diffrn_reflns_limit_l_min -12
_diffrn_reflns_number 21903
_diffrn_reflns_point_group_measured_fraction_full 0.999
_diffrn_reflns_point_group_measured_fraction_max 0.997
_diffrn_reflns_theta_full 25.242
_diffrn_reflns_theta_max 30.653
_diffrn_reflns_theta_min 2.294
_exptl_absorpt_coefficient_mu 0.098
_exptl_absorpt_correction_T_max 0.7461
_exptl_absorpt_correction_T_min 0.6455
_exptl_absorpt_correction_type multi-scan
_exptl_absorpt_process_details
;
 SADABS 2016/2: Krause, L., Herbst-Irmer, R., Sheldrick G.M. & Stalke D.,
 J. Appl. Cryst. 48 (2015) 3-10
;
_exptl_crystal_colour COLOURLESS
_exptl_crystal_density_diffrn 1.297
_exptl_crystal_description BLOCK
_exptl_crystal_F_000 680
_exptl_crystal_size_max 0.200
_exptl_crystal_size_mid 0.180
_exptl_crystal_size_min 0.150
_refine_diff_density_max 0.191
_refine_diff_density_min -0.189
_refine_diff_density_rms 0.046
_refine_ls_extinction_method none
_refine_ls_goodness_of_fit_ref 1.033
_refine_ls_hydrogen_treatment mixed
_refine_ls_matrix_type full
_refine_ls_number_parameters 219
_refine_ls_number_reflns 5062
_refine_ls_number_restraints 0
_refine_ls_restrained_S_all 1.033
_refine_ls_R_factor_all 0.1087
_refine_ls_R_factor_gt 0.0533
_refine_ls_shift/su_max 0.000
_refine_ls_shift/su_mean 0.000
_refine_ls_structure_factor_coef Fsqd
_refine_ls_weighting_details 'w=1/[\s^2^(Fo^2^)+(0.0846P)^2^+0.1192P] where P=(Fo^2^+2Fc^2^)/3'
_refine_ls_weighting_scheme calc
_refine_ls_wR_factor_gt 0.1494
_refine_ls_wR_factor_ref 0.1818
_reflns_Friedel_coverage 0.000
_reflns_number_gt 2550
_reflns_number_total 5062
_reflns_threshold_expression 'I > 2\s(I)'
_cod_data_source_file d6ce00311g2.cif
_cod_data_source_block KB1812_0m_MPA-FIII
_cod_original_sg_symbol_H-M 'P 21/c'
_cod_database_code 7252147
_shelx_shelxl_version_number 2025/1
_shelx_space_group_comment
;
The symmetry employed for this shelxl refinement is uniquely defined
by the following loop, which should always be used as a source of
symmetry information in preference to the above space-group names.
They are only intended as comments.
;
_shelx_estimated_absorpt_t_min 0.981
_shelx_estimated_absorpt_t_max 0.985

loop_
_space_group_symop_operation_xyz
'x, y, z'
'-x, y+1/2, -z+1/2'
'-x, -y, -z'
'x, -y-1/2, z-1/2'

loop_
_atom_site_label
_atom_site_type_symbol
_atom_site_fract_x
_atom_site_fract_y
_atom_site_fract_z
_atom_site_U_iso_or_equiv
_atom_site_adp_type
_atom_site_occupancy
_atom_site_site_symmetry_order
_atom_site_calc_flag
_atom_site_refinement_flags_posn
_atom_site_refinement_flags_adp
_atom_site_refinement_flags_occupancy
_atom_site_disorder_assembly
_atom_site_disorder_group
C1 C 0.0354(2) 0.17178(9) 0.6609(2) 0.0728(5) Uani 1 1 d . . . . .
H1A H -0.025266 0.147391 0.586556 0.087 Uiso 1 1 calc R U . . .
H1B H 0.082721 0.142283 0.733874 0.087 Uiso 1 1 calc R U . . .
C2 C 0.15194(18) 0.21079(8) 0.58619(19) 0.0591(4) Uani 1 1 d . . . . .
C3 C 0.12024(17) 0.27425(8) 0.61374(19) 0.0570(4) Uani 1 1 d . . . . .
C4 C -0.0070(2) 0.27848(10) 0.7081(2) 0.0695(5) Uani 1 1 d . . . . .
C5 C 0.2706(2) 0.19258(9) 0.50269(19) 0.0630(4) Uani 1 1 d . . . . .
C6 C 0.35464(19) 0.24371(9) 0.44692(18) 0.0613(4) Uani 1 1 d . . . . .
C7 C 0.32160(18) 0.30871(9) 0.46729(17) 0.0576(4) Uani 1 1 d . . . . .
C8 C 0.20167(18) 0.32364(8) 0.55510(19) 0.0571(4) Uani 1 1 d . . . . .
C9 C 0.3068(3) 0.12392(10) 0.4698(2) 0.0887(7) Uani 1 1 d . . . . .
H9A H 0.362029 0.121735 0.380200 0.133 Uiso 1 1 calc R U . . .
H9B H 0.215051 0.099907 0.454655 0.133 Uiso 1 1 calc R U . . .
H9C H 0.366634 0.106139 0.553324 0.133 Uiso 1 1 calc R U . . .
C10 C 0.6168(3) 0.22769(13) 0.4471(3) 0.1019(8) Uani 1 1 d . . . . .
H10A H 0.695760 0.219254 0.380646 0.153 Uiso 1 1 calc R U . . .
H10B H 0.616341 0.194779 0.522810 0.153 Uiso 1 1 calc R U . . .
H10C H 0.633591 0.268635 0.494796 0.153 Uiso 1 1 calc R U . . .
C11 C 0.4073(2) 0.36157(10) 0.39647(18) 0.0678(5) Uani 1 1 d . . . . .
H11A H 0.336556 0.393549 0.356110 0.081 Uiso 1 1 calc R U . . .
H11B H 0.459380 0.344096 0.312702 0.081 Uiso 1 1 calc R U . . .
C12 C 0.52100(19) 0.39385(8) 0.50527(17) 0.0599(4) Uani 1 1 d . . . . .
H12 H 0.503068 0.391744 0.607362 0.072 Uiso 1 1 calc R U . . .
C13 C 0.64275(17) 0.42460(8) 0.46921(17) 0.0534(4) Uani 1 1 d . . . . .
C14 C 0.75382(18) 0.45495(8) 0.58167(18) 0.0595(4) Uani 1 1 d . . . . .
H14A H 0.758940 0.500430 0.559158 0.071 Uiso 1 1 calc R U . . .
H14B H 0.852367 0.436860 0.567162 0.071 Uiso 1 1 calc R U . . .
C15 C 0.72220(18) 0.44760(8) 0.74566(18) 0.0571(4) Uani 1 1 d . . . . .
H15A H 0.631270 0.471255 0.764312 0.069 Uiso 1 1 calc R U . . .
H15B H 0.703096 0.402650 0.765642 0.069 Uiso 1 1 calc R U . . .
C16 C 0.84554(19) 0.47025(8) 0.85331(19) 0.0572(4) Uani 1 1 d . . . . .
C17 C 0.6830(3) 0.43265(14) 0.3089(2) 0.0995(8) Uani 1 1 d . . . . .
H17A H 0.606188 0.413640 0.242514 0.149 Uiso 1 1 calc R U . . .
H17B H 0.777619 0.411935 0.295034 0.149 Uiso 1 1 calc R U . . .
H17C H 0.691173 0.477525 0.286195 0.149 Uiso 1 1 calc R U . . .
O1 O -0.05589(14) 0.21817(7) 0.73481(17) 0.0817(4) Uani 1 1 d . . . . .
O2 O -0.06513(16) 0.32548(8) 0.76033(19) 0.0924(5) Uani 1 1 d . . . . .
O3 O 0.16706(16) 0.38653(6) 0.57881(17) 0.0768(4) Uani 1 1 d . . . . .
H1O H 0.087(4) 0.3864(15) 0.646(3) 0.150(12) Uiso 1 1 d . . . . .
O4 O 0.47460(17) 0.22826(7) 0.36193(15) 0.0861(4) Uani 1 1 d . . . . .
O5 O 0.81827(16) 0.46308(7) 0.99431(14) 0.0763(4) Uani 1 1 d . . . . .
H5O H 0.900(3) 0.4792(13) 1.057(3) 0.134(10) Uiso 1 1 d . . . . .
O6 O 0.96316(15) 0.49316(8) 0.81432(14) 0.0915(5) Uani 1 1 d . . . . .

loop_
_atom_site_aniso_label
_atom_site_aniso_U_11
_atom_site_aniso_U_22
_atom_site_aniso_U_33
_atom_site_aniso_U_23
_atom_site_aniso_U_13
_atom_site_aniso_U_12
C1 0.0684(12) 0.0691(12) 0.0806(12) 0.0086(9) 0.0032(10) -0.0188(9)
C2 0.0521(9) 0.0664(10) 0.0580(9) 0.0054(7) -0.0023(7) -0.0123(8)
C3 0.0444(8) 0.0654(10) 0.0608(9) 0.0084(8) 0.0000(7) -0.0080(7)
C4 0.0477(9) 0.0774(12) 0.0835(13) 0.0171(10) 0.0061(9) -0.0036(9)
C5 0.0665(11) 0.0665(11) 0.0554(9) -0.0045(8) -0.0023(8) -0.0078(9)
C6 0.0556(10) 0.0803(12) 0.0481(8) -0.0058(8) 0.0038(7) -0.0094(9)
C7 0.0529(9) 0.0710(11) 0.0487(8) 0.0009(7) 0.0006(7) -0.0168(8)
C8 0.0497(9) 0.0601(10) 0.0611(9) 0.0056(7) -0.0005(7) -0.0063(7)
C9 0.1176(19) 0.0706(12) 0.0783(13) -0.0115(10) 0.0089(12) -0.0035(12)
C10 0.0672(14) 0.1152(19) 0.126(2) -0.0149(15) 0.0269(14) 0.0073(12)
C11 0.0667(11) 0.0836(12) 0.0536(9) 0.0023(8) 0.0068(8) -0.0244(9)
C12 0.0609(10) 0.0737(11) 0.0460(8) -0.0013(7) 0.0111(7) -0.0174(8)
C13 0.0512(8) 0.0582(9) 0.0514(8) 0.0052(7) 0.0094(7) -0.0056(7)
C14 0.0530(9) 0.0668(10) 0.0589(9) 0.0079(8) 0.0058(7) -0.0094(8)
C15 0.0527(9) 0.0600(9) 0.0590(9) 0.0005(7) 0.0072(7) -0.0077(7)
C16 0.0615(10) 0.0546(9) 0.0557(9) 0.0023(7) 0.0063(7) -0.0069(8)
C17 0.0890(14) 0.150(2) 0.0608(11) 0.0086(13) 0.0181(10) -0.0478(15)
O1 0.0598(8) 0.0833(9) 0.1037(11) 0.0186(8) 0.0188(7) -0.0116(7)
O2 0.0662(9) 0.0889(10) 0.1250(13) 0.0147(9) 0.0298(8) 0.0141(7)
O3 0.0718(8) 0.0628(8) 0.0973(10) 0.0127(7) 0.0158(8) -0.0006(6)
O4 0.0831(10) 0.1077(11) 0.0704(8) -0.0199(7) 0.0275(7) -0.0075(8)
O5 0.0767(9) 0.0980(10) 0.0547(7) -0.0005(6) 0.0078(6) -0.0237(7)
O6 0.0765(9) 0.1371(13) 0.0607(8) 0.0059(8) 0.0033(7) -0.0504(9)

loop_
_atom_type_symbol
_atom_type_description
_atom_type_scat_dispersion_real
_atom_type_scat_dispersion_imag
_atom_type_scat_source
C C 0.0033 0.0016 'International Tables Vol C Tables 4.2.6.8 and 6.1.1.4'
H H 0.0000 0.0000 'International Tables Vol C Tables 4.2.6.8 and 6.1.1.4'
O O 0.0106 0.0060 'International Tables Vol C Tables 4.2.6.8 and 6.1.1.4'

loop_
_geom_angle_atom_site_label_1
_geom_angle_atom_site_label_2
_geom_angle_atom_site_label_3
_geom_angle
_geom_angle_site_symmetry_1
_geom_angle_site_symmetry_3
_geom_angle_publ_flag
O1 C1 C2 105.09(15) . . ?
O1 C1 H1A 110.7 . . ?
C2 C1 H1A 110.7 . . ?
O1 C1 H1B 110.7 . . ?
C2 C1 H1B 110.7 . . ?
H1A C1 H1B 108.8 . . ?
C3 C2 C5 122.09(16) . . ?
C3 C2 C1 106.67(16) . . ?
C5 C2 C1 131.24(17) . . ?
C2 C3 C8 122.13(16) . . ?
C2 C3 C4 109.64(15) . . ?
C8 C3 C4 128.22(17) . . ?
O2 C4 O1 122.21(18) . . ?
O2 C4 C3 129.45(18) . . ?
O1 C4 C3 108.33(17) . . ?
C2 C5 C6 114.86(16) . . ?
C2 C5 C9 123.23(18) . . ?
C6 C5 C9 121.90(18) . . ?
O4 C6 C7 118.11(16) . . ?
O4 C6 C5 117.36(17) . . ?
C7 C6 C5 124.50(17) . . ?
C8 C7 C6 117.51(15) . . ?
C8 C7 C11 119.76(17) . . ?
C6 C7 C11 122.72(16) . . ?
O3 C8 C3 121.99(16) . . ?
O3 C8 C7 119.19(15) . . ?
C3 C8 C7 118.81(16) . . ?
C5 C9 H9A 109.5 . . ?
C5 C9 H9B 109.5 . . ?
H9A C9 H9B 109.5 . . ?
C5 C9 H9C 109.5 . . ?
H9A C9 H9C 109.5 . . ?
H9B C9 H9C 109.5 . . ?
O4 C10 H10A 109.5 . . ?
O4 C10 H10B 109.5 . . ?
H10A C10 H10B 109.5 . . ?
O4 C10 H10C 109.5 . . ?
H10A C10 H10C 109.5 . . ?
H10B C10 H10C 109.5 . . ?
C7 C11 C12 113.37(13) . . ?
C7 C11 H11A 108.9 . . ?
C12 C11 H11A 108.9 . . ?
C7 C11 H11B 108.9 . . ?
C12 C11 H11B 108.9 . . ?
H11A C11 H11B 107.7 . . ?
C13 C12 C11 126.17(14) . . ?
C13 C12 H12 116.9 . . ?
C11 C12 H12 116.9 . . ?
C12 C13 C17 122.29(15) . . ?
C12 C13 C14 124.23(14) . . ?
C17 C13 C14 113.48(14) . . ?
C13 C14 C15 116.43(13) . . ?
C13 C14 H14A 108.2 . . ?
C15 C14 H14A 108.2 . . ?
C13 C14 H14B 108.2 . . ?
C15 C14 H14B 108.2 . . ?
H14A C14 H14B 107.3 . . ?
C16 C15 C14 114.46(13) . . ?
C16 C15 H15A 108.6 . . ?
C14 C15 H15A 108.6 . . ?
C16 C15 H15B 108.6 . . ?
C14 C15 H15B 108.6 . . ?
H15A C15 H15B 107.6 . . ?
O6 C16 O5 122.19(15) . . ?
O6 C16 C15 123.69(15) . . ?
O5 C16 C15 114.12(15) . . ?
C13 C17 H17A 109.5 . . ?
C13 C17 H17B 109.5 . . ?
H17A C17 H17B 109.5 . . ?
C13 C17 H17C 109.5 . . ?
H17A C17 H17C 109.5 . . ?
H17B C17 H17C 109.5 . . ?
C4 O1 C1 110.21(15) . . ?
C8 O3 H1O 106.1(19) . . ?
C6 O4 C10 113.63(14) . . ?
C16 O5 H5O 109.9(18) . . ?

loop_
_geom_bond_atom_site_label_1
_geom_bond_atom_site_label_2
_geom_bond_distance
_geom_bond_site_symmetry_2
_geom_bond_publ_flag
C1 O1 1.445(2) . ?
C1 C2 1.503(2) . ?
C1 H1A 0.9700 . ?
C1 H1B 0.9700 . ?
C2 C3 1.377(2) . ?
C2 C5 1.379(3) . ?
C3 C8 1.378(2) . ?
C3 C4 1.451(3) . ?
C4 O2 1.212(2) . ?
C4 O1 1.355(2) . ?
C5 C6 1.408(3) . ?
C5 C9 1.499(3) . ?
C6 O4 1.382(2) . ?
C6 C7 1.400(3) . ?
C7 C8 1.394(2) . ?
C7 C11 1.499(2) . ?
C8 O3 1.365(2) . ?
C9 H9A 0.9600 . ?
C9 H9B 0.9600 . ?
C9 H9C 0.9600 . ?
C10 O4 1.433(3) . ?
C10 H10A 0.9600 . ?
C10 H10B 0.9600 . ?
C10 H10C 0.9600 . ?
C11 C12 1.512(2) . ?
C11 H11A 0.9700 . ?
C11 H11B 0.9700 . ?
C12 C13 1.315(2) . ?
C12 H12 0.9300 . ?
C13 C17 1.497(2) . ?
C13 C14 1.500(2) . ?
C14 C15 1.506(2) . ?
C14 H14A 0.9700 . ?
C14 H14B 0.9700 . ?
C15 C16 1.487(2) . ?
C15 H15A 0.9700 . ?
C15 H15B 0.9700 . ?
C16 O6 1.219(2) . ?
C16 O5 1.297(2) . ?
C17 H17A 0.9600 . ?
C17 H17B 0.9600 . ?
C17 H17C 0.9600 . ?
O3 H1O 0.96(3) . ?
O5 H5O 0.95(3) . ?

loop_
_geom_hbond_atom_site_label_D
_geom_hbond_atom_site_label_H
_geom_hbond_atom_site_label_A
_geom_hbond_distance_DH
_geom_hbond_distance_HA
_geom_hbond_distance_DA
_geom_hbond_angle_DHA
_geom_hbond_site_symmetry_A
_geom_hbond_publ_flag
C10 H10A O2 0.96 2.61 3.542(3) 164.0 4_665 yes
O5 H5O O6 0.95(3) 1.72(3) 2.6630(18) 174(3) 3_767 yes
O3 H1O O2 0.96(3) 2.15(3) 2.980(2) 144(3) . yes

loop_
_geom_torsion_atom_site_label_1
_geom_torsion_atom_site_label_2
_geom_torsion_atom_site_label_3
_geom_torsion_atom_site_label_4
_geom_torsion
_geom_torsion_site_symmetry_1
_geom_torsion_site_symmetry_2
_geom_torsion_site_symmetry_3
_geom_torsion_site_symmetry_4
_geom_torsion_publ_flag
O1 C1 C2 C3 -2.32(18) . . . . ?
O1 C1 C2 C5 178.38(17) . . . . ?
C5 C2 C3 C8 2.4(2) . . . . ?
C1 C2 C3 C8 -176.98(15) . . . . ?
C5 C2 C3 C4 -178.16(15) . . . . ?
C1 C2 C3 C4 2.46(19) . . . . ?
C2 C3 C4 O2 177.4(2) . . . . ?
C8 C3 C4 O2 -3.2(3) . . . . ?
C2 C3 C4 O1 -1.7(2) . . . . ?
C8 C3 C4 O1 177.70(15) . . . . ?
C3 C2 C5 C6 -0.8(2) . . . . ?
C1 C2 C5 C6 178.45(17) . . . . ?
C3 C2 C5 C9 -179.42(16) . . . . ?
C1 C2 C5 C9 -0.2(3) . . . . ?
C2 C5 C6 O4 -179.75(14) . . . . ?
C9 C5 C6 O4 -1.1(2) . . . . ?
C2 C5 C6 C7 -2.1(2) . . . . ?
C9 C5 C6 C7 176.57(16) . . . . ?
O4 C6 C7 C8 -179.09(14) . . . . ?
C5 C6 C7 C8 3.3(2) . . . . ?
O4 C6 C7 C11 2.2(2) . . . . ?
C5 C6 C7 C11 -175.43(15) . . . . ?
C2 C3 C8 O3 177.96(15) . . . . ?
C4 C3 C8 O3 -1.4(3) . . . . ?
C2 C3 C8 C7 -1.2(2) . . . . ?
C4 C3 C8 C7 179.52(16) . . . . ?
C6 C7 C8 O3 179.32(14) . . . . ?
C11 C7 C8 O3 -1.9(2) . . . . ?
C6 C7 C8 C3 -1.5(2) . . . . ?
C11 C7 C8 C3 177.21(14) . . . . ?
C8 C7 C11 C12 79.3(2) . . . . ?
C6 C7 C11 C12 -102.00(19) . . . . ?
C7 C11 C12 C13 155.36(19) . . . . ?
C11 C12 C13 C17 1.3(3) . . . . ?
C11 C12 C13 C14 -178.90(17) . . . . ?
C12 C13 C14 C15 1.4(3) . . . . ?
C17 C13 C14 C15 -178.79(18) . . . . ?
C13 C14 C15 C16 171.80(14) . . . . ?
C14 C15 C16 O6 0.2(3) . . . . ?
C14 C15 C16 O5 -179.24(15) . . . . ?
O2 C4 O1 C1 -179.02(18) . . . . ?
C3 C4 O1 C1 0.1(2) . . . . ?
C2 C1 O1 C4 1.32(19) . . . . ?
C7 C6 O4 C10 85.5(2) . . . . ?
C5 C6 O4 C10 -96.7(2) . . . . ?
